data_4023041
loop_
_publ_author_name
'Yan-Chao Wu'
'Li Liu'
'Yu-Liang Liu'
'Dong Wang'
'Yong-Jun Chen'

_publ_section_title
;
 TFA-Mediated Tandem Friedel-Crafts Alkylation/Cyclization/Hydrogen
 Transfer Process for the Synthesis of Flavylium Compounds
;
_journal_name_full 'Journal of Organic Chemistry'
_journal_page_first 9383
_journal_page_last 9386
_journal_paper_doi 10.1021/jo7015604
_journal_volume 72
_journal_year 2007
_chemical_formula_sum 'C27 H27 Cl O2'
_chemical_formula_weight 418.94
_chemical_name_systematic
; 
 ? 
;
_space_group_IT_number 2
_symmetry_cell_setting triclinic
_symmetry_space_group_name_Hall '-P 1'
_symmetry_space_group_name_H-M 'P -1'
_atom_sites_solution_hydrogens geom
_atom_sites_solution_primary direct
_atom_sites_solution_secondary difmap
_audit_creation_method SHELXL-97
_cell_angle_alpha 104.47(3)
_cell_angle_beta 101.85(3)
_cell_angle_gamma 102.70(3)
_cell_formula_units_Z 4
_cell_length_a 11.144(2)
_cell_length_b 12.339(3)
_cell_length_c 18.422(4)
_cell_measurement_reflns_used 21591
_cell_measurement_temperature 293(2)
_cell_measurement_theta_max 27.48
_cell_measurement_theta_min 1.19
_cell_volume 2300.3(8)
_computing_cell_refinement 'Rapid Auto(Rigaku 2001)'
_computing_data_collection 'Rapid Auto(Rigaku 2001)'
_computing_data_reduction 'Rapid Auto(Rigaku 2001)'
_computing_structure_refinement 'SHELXL-97 (Sheldrick, 1997)'
_computing_structure_solution 'SHELXS-97 (Sheldrick, 1990)'
_diffrn_ambient_temperature 293(2)
_diffrn_measured_fraction_theta_full 0.982
_diffrn_measured_fraction_theta_max 0.982
_diffrn_measurement_device_type 'Rigaku Raxis Rapid IP Area Detector'
_diffrn_measurement_method Oscillation
_diffrn_radiation_monochromator graphite
_diffrn_radiation_source 'Rotating Anode'
_diffrn_radiation_type MoK\a
_diffrn_radiation_wavelength 0.71073
_diffrn_reflns_av_R_equivalents 0.0485
_diffrn_reflns_av_sigmaI/netI 0.1039
_diffrn_reflns_limit_h_max 14
_diffrn_reflns_limit_h_min -14
_diffrn_reflns_limit_k_max 15
_diffrn_reflns_limit_k_min -16
_diffrn_reflns_limit_l_max 23
_diffrn_reflns_limit_l_min -23
_diffrn_reflns_number 21591
_diffrn_reflns_theta_full 27.48
_diffrn_reflns_theta_max 27.48
_diffrn_reflns_theta_min 1.19
_exptl_absorpt_coefficient_mu 0.186
_exptl_absorpt_correction_T_max 0.9696
_exptl_absorpt_correction_T_min 0.9093
_exptl_absorpt_correction_type empirical
_exptl_absorpt_process_details Abscor
_exptl_crystal_colour colorless
_exptl_crystal_density_diffrn 1.210
_exptl_crystal_density_method 'not measured'
_exptl_crystal_description needle
_exptl_crystal_F_000 888
_exptl_crystal_size_max 0.52
_exptl_crystal_size_mid 0.19
_exptl_crystal_size_min 0.17
_refine_diff_density_max 0.451
_refine_diff_density_min -0.379
_refine_diff_density_rms 0.093
_refine_ls_extinction_method none
_refine_ls_goodness_of_fit_ref 1.065
_refine_ls_hydrogen_treatment noref
_refine_ls_matrix_type full
_refine_ls_number_parameters 541
_refine_ls_number_reflns 10360
_refine_ls_number_restraints 0
_refine_ls_restrained_S_all 1.065
_refine_ls_R_factor_all 0.1554
_refine_ls_R_factor_gt 0.0680
_refine_ls_shift/su_max 0.000
_refine_ls_shift/su_mean 0.000
_refine_ls_structure_factor_coef Fsqd
_refine_ls_weighting_details 'calc w=1/[\s^2^(Fo^2^)+(0.0700P)^2^+0.0000P] where P=(Fo^2^+2Fc^2^)/3'
_refine_ls_weighting_scheme calc
_refine_ls_wR_factor_gt 0.1566
_refine_ls_wR_factor_ref 0.1810
_reflns_number_gt 4822
_reflns_number_total 10360
_reflns_threshold_expression >2sigma(I)
_cod_data_source_file jo7015604-File003_1.cif
_cod_data_source_block 5
_cod_depositor_comments
;
The following automatic conversions were performed:
'_symmetry_cell_setting' value 'Triclinic' changed to 'triclinic'
according to '/home/saulius/struct/CIF-dictionaries/cif_core.dic'
dictionary named 'cif_core.dic' version 2.4.1 from
2010-06-29.

'_exptl_absorpt_correction_type' value 'Empirical' changed to
'empirical' according to
'/home/saulius/struct/CIF-dictionaries/cif_core.dic' dictionary named
'cif_core.dic' version 2.4.1 from 2010-06-29.

Automatic conversion script
Id: cif_fix_enum 1527 2010-12-29 10:47:43Z saulius 
;
_cod_database_code 4023041

loop_
_symmetry_equiv_pos_as_xyz
'x, y, z'
'-x, -y, -z'

loop_
_atom_site_label
_atom_site_type_symbol
_atom_site_fract_x
_atom_site_fract_y
_atom_site_fract_z
_atom_site_U_iso_or_equiv
_atom_site_adp_type
_atom_site_occupancy
_atom_site_symmetry_multiplicity
_atom_site_calc_flag
_atom_site_refinement_flags
Cl1 Cl 0.63884(10) 0.68346(10) 0.26244(7) 0.0965(4) Uani 1 1 d .
Cl2 Cl 0.57361(10) 0.18795(10) 0.11376(8) 0.1000(4) Uani 1 1 d .
O1 O 1.1660(2) 0.32017(18) 0.43221(12) 0.0543(6) Uani 1 1 d .
O2 O 1.32040(18) 0.48391(17) 0.43713(12) 0.0499(6) Uani 1 1 d .
O3 O 1.22553(18) 0.74137(17) 0.12013(11) 0.0463(5) Uani 1 1 d .
O4 O 1.33440(17) 0.62267(16) 0.16784(12) 0.0481(5) Uani 1 1 d .
C1 C 1.3930(4) 0.9549(3) 0.7114(2) 0.0943(15) Uani 1 1 d .
H1A H 1.3799 1.0221 0.7446 0.141 Uiso 1 1 calc R
H1B H 1.4603 0.9795 0.6887 0.141 Uiso 1 1 calc R
H1C H 1.4165 0.9057 0.7415 0.141 Uiso 1 1 calc R
C2 C 1.2365(5) 0.9689(3) 0.6022(2) 0.0990(15) Uani 1 1 d .
H2A H 1.1591 0.9291 0.5608 0.148 Uiso 1 1 calc R
H2B H 1.3049 0.9944 0.5805 0.148 Uiso 1 1 calc R
H2C H 1.2245 1.0354 0.6370 0.148 Uiso 1 1 calc R
C3 C 1.1655(4) 0.8503(3) 0.6838(2) 0.0857(13) Uani 1 1 d .
H3A H 1.0871 0.8074 0.6439 0.129 Uiso 1 1 calc R
H3B H 1.1537 0.9184 0.7169 0.129 Uiso 1 1 calc R
H3C H 1.1894 0.8018 0.7143 0.129 Uiso 1 1 calc R
C4 C 1.2694(3) 0.8866(3) 0.64655(18) 0.0501(8) Uani 1 1 d .
C5 C 1.2839(3) 0.7779(2) 0.59115(16) 0.0405(7) Uani 1 1 d .
C6 C 1.3926(3) 0.7403(3) 0.60381(18) 0.0519(8) Uani 1 1 d .
H6A H 1.4610 0.7834 0.6473 0.062 Uiso 1 1 calc R
C7 C 1.4021(3) 0.6407(3) 0.55355(18) 0.0514(8) Uani 1 1 d .
H7A H 1.4753 0.6164 0.5638 0.062 Uiso 1 1 calc R
C8 C 1.3023(3) 0.5777(2) 0.48815(17) 0.0413(7) Uani 1 1 d .
C9 C 1.1915(3) 0.6108(2) 0.47204(16) 0.0368(7) Uani 1 1 d .
C10 C 1.1833(3) 0.7102(2) 0.52497(16) 0.0403(7) Uani 1 1 d .
H10A H 1.1083 0.7321 0.5159 0.048 Uiso 1 1 calc R
C11 C 0.9957(3) 0.6856(3) 0.35392(16) 0.0444(8) Uani 1 1 d .
H11A H 1.0779 0.7346 0.3651 0.053 Uiso 1 1 calc R
C12 C 0.8916(3) 0.7183(3) 0.32082(18) 0.0525(8) Uani 1 1 d .
H12A H 0.9031 0.7892 0.3102 0.063 Uiso 1 1 calc R
C13 C 0.7714(3) 0.6441(3) 0.30397(18) 0.0562(9) Uani 1 1 d .
C14 C 0.7522(3) 0.5416(3) 0.3214(2) 0.0629(10) Uani 1 1 d .
H14A H 0.6695 0.4940 0.3110 0.075 Uiso 1 1 calc R
C15 C 0.8551(3) 0.5086(3) 0.35433(18) 0.0525(8) Uani 1 1 d .
H15A H 0.8421 0.4383 0.3657 0.063 Uiso 1 1 calc R
C16 C 0.9788(3) 0.5808(2) 0.37062(15) 0.0383(7) Uani 1 1 d .
C17 C 1.0902(3) 0.5395(2) 0.40070(16) 0.0379(7) Uani 1 1 d .
C18 C 1.0998(3) 0.4371(3) 0.36177(17) 0.0446(8) Uani 1 1 d .
H18A H 1.0361 0.3921 0.3162 0.054 Uiso 1 1 calc R
C19 C 1.2083(3) 0.3916(2) 0.38812(17) 0.0424(7) Uani 1 1 d .
C20 C 1.2488(3) 0.3289(2) 0.31974(16) 0.0399(7) Uani 1 1 d .
C21 C 1.3379(3) 0.3854(3) 0.29129(19) 0.0538(8) Uani 1 1 d .
H21A H 1.3809 0.4639 0.3170 0.065 Uiso 1 1 calc R
C22 C 1.3662(4) 0.3290(3) 0.2249(2) 0.0673(10) Uani 1 1 d .
H22A H 1.4292 0.3684 0.2070 0.081 Uiso 1 1 calc R
C23 C 1.2998(4) 0.2133(4) 0.1854(2) 0.0692(11) Uani 1 1 d .
H23A H 1.3178 0.1747 0.1405 0.083 Uiso 1 1 calc R
C24 C 1.2061(4) 0.1546(3) 0.2126(2) 0.0718(11) Uani 1 1 d .
H24A H 1.1611 0.0769 0.1858 0.086 Uiso 1 1 calc R
C25 C 1.1800(3) 0.2126(3) 0.2802(2) 0.0581(9) Uani 1 1 d .
H25A H 1.1171 0.1740 0.2987 0.070 Uiso 1 1 calc R
C26 C 1.2597(4) 0.2759(3) 0.4717(2) 0.0674(10) Uani 1 1 d .
H26A H 1.3170 0.3371 0.5177 0.081 Uiso 1 1 calc R
H26B H 1.3100 0.2492 0.4376 0.081 Uiso 1 1 calc R
C27 C 1.1914(5) 0.1765(4) 0.4947(2) 0.0964(15) Uani 1 1 d .
H27A H 1.2528 0.1458 0.5213 0.145 Uiso 1 1 calc R
H27B H 1.1353 0.1163 0.4489 0.145 Uiso 1 1 calc R
H27C H 1.1422 0.2038 0.5287 0.145 Uiso 1 1 calc R
C28 C 1.0932(4) 0.1863(3) -0.1420(2) 0.0893(14) Uani 1 1 d .
H28A H 1.0672 0.1116 -0.1814 0.134 Uiso 1 1 calc R
H28B H 1.1355 0.2451 -0.1612 0.134 Uiso 1 1 calc R
H28C H 1.0193 0.2045 -0.1290 0.134 Uiso 1 1 calc R
C29 C 1.1166(4) 0.0890(3) -0.0395(2) 0.0849(13) Uani 1 1 d .
H29A H 1.0916 0.0144 -0.0788 0.127 Uiso 1 1 calc R
H29B H 1.0420 0.1071 -0.0276 0.127 Uiso 1 1 calc R
H29C H 1.1731 0.0867 0.0067 0.127 Uiso 1 1 calc R
C30 C 1.2979(4) 0.1465(3) -0.0904(3) 0.0996(16) Uani 1 1 d .
H30A H 1.2680 0.0713 -0.1295 0.149 Uiso 1 1 calc R
H30B H 1.3546 0.1426 -0.0449 0.149 Uiso 1 1 calc R
H30C H 1.3429 0.2030 -0.1104 0.149 Uiso 1 1 calc R
C31 C 1.1850(3) 0.1823(3) -0.06931(17) 0.0450(8) Uani 1 1 d .
C32 C 1.2256(3) 0.3023(2) -0.00695(16) 0.0377(7) Uani 1 1 d .
C33 C 1.3508(3) 0.3745(3) 0.01879(17) 0.0452(8) Uani 1 1 d .
H33A H 1.4128 0.3498 -0.0024 0.054 Uiso 1 1 calc R
C34 C 1.3855(3) 0.4825(3) 0.07532(18) 0.0461(8) Uani 1 1 d .
H34A H 1.4692 0.5303 0.0910 0.055 Uiso 1 1 calc R
C35 C 1.2942(3) 0.5183(2) 0.10819(17) 0.0399(7) Uani 1 1 d .
C36 C 1.1679(3) 0.4491(2) 0.08426(16) 0.0360(7) Uani 1 1 d .
C37 C 1.1357(3) 0.3422(2) 0.02618(16) 0.0372(7) Uani 1 1 d .
H37A H 1.0511 0.2958 0.0090 0.045 Uiso 1 1 calc R
C38 C 0.9444(3) 0.3104(3) 0.13418(16) 0.0441(7) Uani 1 1 d .
H38A H 1.0179 0.2870 0.1460 0.053 Uiso 1 1 calc R
C39 C 0.8279(3) 0.2408(3) 0.13349(18) 0.0513(8) Uani 1 1 d .
H39A H 0.8227 0.1704 0.1442 0.062 Uiso 1 1 calc R
C40 C 0.7210(3) 0.2767(3) 0.11689(19) 0.0527(9) Uani 1 1 d .
C41 C 0.7255(3) 0.3795(3) 0.1002(2) 0.0570(9) Uani 1 1 d .
H41A H 0.6516 0.4027 0.0890 0.068 Uiso 1 1 calc R
C42 C 0.8413(3) 0.4478(3) 0.10030(17) 0.0467(8) Uani 1 1 d .
H42A H 0.8453 0.5174 0.0887 0.056 Uiso 1 1 calc R
C43 C 0.9519(3) 0.4141(2) 0.11748(15) 0.0349(7) Uani 1 1 d .
C44 C 1.0782(3) 0.4933(2) 0.12339(16) 0.0367(7) Uani 1 1 d .
C45 C 1.1144(3) 0.6042(2) 0.16690(17) 0.0395(7) Uani 1 1 d .
H45A H 1.0578 0.6327 0.1917 0.047 Uiso 1 1 calc R
C46 C 1.2419(3) 0.6852(2) 0.17768(17) 0.0406(7) Uani 1 1 d .
C47 C 1.2912(3) 0.7698(2) 0.25980(17) 0.0436(7) Uani 1 1 d .
C48 C 1.2575(3) 0.8733(3) 0.2749(2) 0.0587(9) Uani 1 1 d .
H48A H 1.2114 0.8918 0.2338 0.070 Uiso 1 1 calc R
C49 C 1.2910(4) 0.9494(3) 0.3498(2) 0.0760(12) Uani 1 1 d .
H49A H 1.2690 1.0191 0.3588 0.091 Uiso 1 1 calc R
C50 C 1.3563(4) 0.9217(4) 0.4100(2) 0.0754(12) Uani 1 1 d .
H50A H 1.3797 0.9732 0.4604 0.090 Uiso 1 1 calc R
C51 C 1.3881(4) 0.8190(4) 0.3975(2) 0.0710(11) Uani 1 1 d .
H51A H 1.4307 0.7996 0.4393 0.085 Uiso 1 1 calc R
C52 C 1.3556(3) 0.7423(3) 0.3205(2) 0.0594(9) Uani 1 1 d .
H52A H 1.3785 0.6731 0.3114 0.071 Uiso 1 1 calc R
C53 C 1.3410(3) 0.8099(3) 0.1127(2) 0.0624(10) Uani 1 1 d .
H53A H 1.3773 0.7604 0.0791 0.075 Uiso 1 1 calc R
H53B H 1.4030 0.8458 0.1634 0.075 Uiso 1 1 calc R
C54 C 1.3118(4) 0.9010(3) 0.0790(2) 0.0894(14) Uani 1 1 d .
H54A H 1.3889 0.9475 0.0738 0.134 Uiso 1 1 calc R
H54B H 1.2766 0.9500 0.1127 0.134 Uiso 1 1 calc R
H54C H 1.2509 0.8649 0.0287 0.134 Uiso 1 1 calc R

loop_
_atom_site_aniso_label
_atom_site_aniso_U_11
_atom_site_aniso_U_22
_atom_site_aniso_U_33
_atom_site_aniso_U_23
_atom_site_aniso_U_13
_atom_site_aniso_U_12
Cl1 0.0636(7) 0.1110(9) 0.1050(9) 0.0240(7) -0.0125(6) 0.0496(6)
Cl2 0.0559(6) 0.1063(9) 0.1397(10) 0.0508(8) 0.0448(7) -0.0045(6)
O1 0.0515(14) 0.0612(14) 0.0576(14) 0.0210(12) 0.0178(11) 0.0252(11)
O2 0.0336(12) 0.0517(13) 0.0529(13) -0.0006(11) 0.0041(9) 0.0158(10)
O3 0.0394(12) 0.0446(12) 0.0461(12) 0.0106(10) 0.0085(9) 0.0013(9)
O4 0.0318(11) 0.0395(12) 0.0566(13) -0.0043(10) 0.0064(10) 0.0051(9)
C1 0.072(3) 0.075(3) 0.085(3) -0.031(2) 0.009(2) -0.003(2)
C2 0.164(5) 0.063(3) 0.081(3) 0.020(2) 0.042(3) 0.047(3)
C3 0.096(3) 0.073(3) 0.075(3) -0.004(2) 0.050(2) 0.006(2)
C4 0.056(2) 0.0409(18) 0.0445(19) 0.0046(15) 0.0169(16) 0.0031(15)
C5 0.0404(18) 0.0391(16) 0.0348(16) 0.0062(14) 0.0106(13) 0.0027(13)
C6 0.043(2) 0.057(2) 0.0380(18) 0.0040(16) 0.0006(14) 0.0028(16)
C7 0.0341(17) 0.061(2) 0.049(2) 0.0090(17) -0.0011(14) 0.0139(15)
C8 0.0373(17) 0.0382(16) 0.0413(17) 0.0024(14) 0.0103(14) 0.0086(13)
C9 0.0310(16) 0.0374(16) 0.0377(16) 0.0098(14) 0.0049(12) 0.0075(13)
C10 0.0365(17) 0.0430(17) 0.0396(17) 0.0102(15) 0.0094(13) 0.0114(13)
C11 0.0381(18) 0.054(2) 0.0402(17) 0.0137(15) 0.0109(13) 0.0121(14)
C12 0.054(2) 0.061(2) 0.0480(19) 0.0199(17) 0.0125(16) 0.0255(18)
C13 0.048(2) 0.068(2) 0.047(2) 0.0105(18) -0.0018(15) 0.0284(18)
C14 0.0331(19) 0.071(2) 0.072(2) 0.011(2) 0.0002(16) 0.0160(17)
C15 0.0377(18) 0.053(2) 0.058(2) 0.0135(17) 0.0036(15) 0.0086(15)
C16 0.0338(17) 0.0485(18) 0.0310(16) 0.0076(14) 0.0077(12) 0.0153(14)
C17 0.0352(16) 0.0374(16) 0.0366(16) 0.0067(14) 0.0068(13) 0.0100(13)
C18 0.0294(16) 0.0511(19) 0.0423(18) 0.0074(15) -0.0011(13) 0.0079(14)
C19 0.0366(17) 0.0419(17) 0.0415(17) 0.0072(15) 0.0061(14) 0.0074(14)
C20 0.0452(18) 0.0385(17) 0.0390(17) 0.0110(14) 0.0105(14) 0.0202(14)
C21 0.054(2) 0.051(2) 0.057(2) 0.0152(17) 0.0153(17) 0.0177(16)
C22 0.079(3) 0.075(3) 0.060(2) 0.027(2) 0.032(2) 0.027(2)
C23 0.073(3) 0.085(3) 0.051(2) 0.009(2) 0.024(2) 0.032(2)
C24 0.066(3) 0.064(2) 0.070(3) -0.005(2) 0.018(2) 0.018(2)
C25 0.056(2) 0.056(2) 0.059(2) 0.0053(18) 0.0202(17) 0.0189(17)
C26 0.077(3) 0.075(2) 0.065(2) 0.032(2) 0.020(2) 0.041(2)
C27 0.135(4) 0.114(4) 0.090(3) 0.061(3) 0.062(3) 0.071(3)
C28 0.117(4) 0.074(3) 0.051(2) -0.007(2) -0.006(2) 0.034(2)
C29 0.118(4) 0.043(2) 0.082(3) 0.003(2) 0.036(3) 0.010(2)
C30 0.070(3) 0.080(3) 0.123(4) -0.026(3) 0.033(3) 0.030(2)
C31 0.0480(19) 0.0428(17) 0.0424(18) 0.0040(15) 0.0143(14) 0.0182(14)
C32 0.0400(17) 0.0368(16) 0.0340(16) 0.0066(13) 0.0107(13) 0.0113(13)
C33 0.0385(18) 0.0528(19) 0.0479(18) 0.0093(16) 0.0182(14) 0.0219(15)
C34 0.0277(16) 0.0489(18) 0.055(2) 0.0067(16) 0.0102(14) 0.0090(13)
C35 0.0361(17) 0.0338(16) 0.0430(17) 0.0041(14) 0.0074(13) 0.0087(13)
C36 0.0331(16) 0.0356(16) 0.0405(17) 0.0126(14) 0.0097(13) 0.0117(13)
C37 0.0341(16) 0.0336(15) 0.0368(16) 0.0052(13) 0.0075(13) 0.0045(12)
C38 0.0408(18) 0.0518(19) 0.0436(18) 0.0152(15) 0.0165(14) 0.0161(15)
C39 0.056(2) 0.0483(19) 0.052(2) 0.0177(16) 0.0233(16) 0.0099(16)
C40 0.0356(18) 0.059(2) 0.058(2) 0.0120(18) 0.0213(15) 0.0008(16)
C41 0.0353(19) 0.062(2) 0.072(2) 0.0173(19) 0.0161(16) 0.0134(16)
C42 0.0393(18) 0.0449(18) 0.057(2) 0.0166(16) 0.0135(15) 0.0132(14)
C43 0.0351(16) 0.0337(16) 0.0347(16) 0.0072(13) 0.0135(12) 0.0075(12)
C44 0.0312(16) 0.0407(17) 0.0371(16) 0.0082(14) 0.0108(12) 0.0112(13)
C45 0.0315(16) 0.0371(16) 0.0475(18) 0.0082(14) 0.0114(13) 0.0103(13)
C46 0.0351(17) 0.0372(16) 0.0459(18) 0.0043(15) 0.0113(13) 0.0130(13)
C47 0.0390(18) 0.0376(17) 0.0419(18) 0.0020(15) 0.0095(14) 0.0002(13)
C48 0.059(2) 0.049(2) 0.054(2) -0.0040(18) 0.0113(17) 0.0139(17)
C49 0.084(3) 0.060(2) 0.068(3) -0.007(2) 0.021(2) 0.019(2)
C50 0.077(3) 0.074(3) 0.051(2) -0.006(2) 0.019(2) 0.001(2)
C51 0.063(3) 0.085(3) 0.046(2) 0.016(2) 0.0034(18) 0.000(2)
C52 0.053(2) 0.059(2) 0.059(2) 0.0150(19) 0.0105(17) 0.0108(17)
C53 0.058(2) 0.056(2) 0.059(2) 0.0109(19) 0.0149(18) -0.0024(17)
C54 0.120(4) 0.070(3) 0.087(3) 0.032(2) 0.049(3) 0.016(3)

loop_
_atom_type_symbol
_atom_type_description
_atom_type_scat_dispersion_real
_atom_type_scat_dispersion_imag
_atom_type_scat_source
C C 0.0033 0.0016 'International Tables Vol C Tables 4.2.6.8 and 6.1.1.4'
H H 0.0000 0.0000 'International Tables Vol C Tables 4.2.6.8 and 6.1.1.4'
O O 0.0106 0.0060 'International Tables Vol C Tables 4.2.6.8 and 6.1.1.4'
Cl Cl 0.1484 0.1585 'International Tables Vol C Tables 4.2.6.8 and 6.1.1.4'

loop_
_geom_angle_atom_site_label_1
_geom_angle_atom_site_label_2
_geom_angle_atom_site_label_3
_geom_angle
C19 O1 C26 116.2(2)
C8 O2 C19 117.5(2)
C46 O3 C53 115.2(2)
C35 O4 C46 116.9(2)
C4 C1 H1A 109.5
C4 C1 H1B 109.5
H1A C1 H1B 109.5
C4 C1 H1C 109.5
H1A C1 H1C 109.5
H1B C1 H1C 109.5
C4 C2 H2A 109.5
C4 C2 H2B 109.5
H2A C2 H2B 109.5
C4 C2 H2C 109.5
H2A C2 H2C 109.5
H2B C2 H2C 109.5
C4 C3 H3A 109.5
C4 C3 H3B 109.5
H3A C3 H3B 109.5
C4 C3 H3C 109.5
H3A C3 H3C 109.5
H3B C3 H3C 109.5
C3 C4 C2 110.0(3)
C3 C4 C1 108.3(3)
C2 C4 C1 107.0(3)
C3 C4 C5 109.3(3)
C2 C4 C5 110.1(3)
C1 C4 C5 112.2(3)
C6 C5 C10 117.0(3)
C6 C5 C4 123.1(3)
C10 C5 C4 119.9(3)
C7 C6 C5 121.8(3)
C7 C6 H6A 119.1
C5 C6 H6A 119.1
C8 C7 C6 119.5(3)
C8 C7 H7A 120.2
C6 C7 H7A 120.2
C7 C8 O2 117.1(3)
C7 C8 C9 121.5(3)
O2 C8 C9 121.3(2)
C8 C9 C10 117.7(2)
C8 C9 C17 118.0(3)
C10 C9 C17 124.2(3)
C9 C10 C5 122.4(3)
C9 C10 H10A 118.8
C5 C10 H10A 118.8
C12 C11 C16 120.8(3)
C12 C11 H11A 119.6
C16 C11 H11A 119.6
C13 C12 C11 118.6(3)
C13 C12 H12A 120.7
C11 C12 H12A 120.7
C14 C13 C12 121.6(3)
C14 C13 Cl1 118.9(3)
C12 C13 Cl1 119.5(3)
C13 C14 C15 120.1(3)
C13 C14 H14A 119.9
C15 C14 H14A 119.9
C14 C15 C16 119.8(3)
C14 C15 H15A 120.1
C16 C15 H15A 120.1
C11 C16 C15 119.1(3)
C11 C16 C17 121.6(3)
C15 C16 C17 119.2(3)
C18 C17 C9 118.6(3)
C18 C17 C16 119.9(2)
C9 C17 C16 121.6(2)
C17 C18 C19 122.5(3)
C17 C18 H18A 118.7
C19 C18 H18A 118.7
O1 C19 O2 108.8(2)
O1 C19 C18 105.5(2)
O2 C19 C18 112.0(2)
O1 C19 C20 113.9(2)
O2 C19 C20 105.6(2)
C18 C19 C20 111.3(2)
C21 C20 C25 120.0(3)
C21 C20 C19 122.1(3)
C25 C20 C19 117.4(3)
C20 C21 C22 121.4(3)
C20 C21 H21A 119.3
C22 C21 H21A 119.3
C21 C22 C23 119.4(3)
C21 C22 H22A 120.3
C23 C22 H22A 120.3
C22 C23 C24 120.1(3)
C22 C23 H23A 120.0
C24 C23 H23A 120.0
C23 C24 C25 119.8(3)
C23 C24 H24A 120.1
C25 C24 H24A 120.1
C24 C25 C20 119.4(3)
C24 C25 H25A 120.3
C20 C25 H25A 120.3
O1 C26 C27 108.3(3)
O1 C26 H26A 110.0
C27 C26 H26A 110.0
O1 C26 H26B 110.0
C27 C26 H26B 110.0
H26A C26 H26B 108.4
C26 C27 H27A 109.5
C26 C27 H27B 109.5
H27A C27 H27B 109.5
C26 C27 H27C 109.5
H27A C27 H27C 109.5
H27B C27 H27C 109.5
C31 C28 H28A 109.5
C31 C28 H28B 109.5
H28A C28 H28B 109.5
C31 C28 H28C 109.5
H28A C28 H28C 109.5
H28B C28 H28C 109.5
C31 C29 H29A 109.5
C31 C29 H29B 109.5
H29A C29 H29B 109.5
C31 C29 H29C 109.5
H29A C29 H29C 109.5
H29B C29 H29C 109.5
C31 C30 H30A 109.5
C31 C30 H30B 109.5
H30A C30 H30B 109.5
C31 C30 H30C 109.5
H30A C30 H30C 109.5
H30B C30 H30C 109.5
C30 C31 C29 107.1(3)
C30 C31 C28 109.7(3)
C29 C31 C28 108.8(3)
C30 C31 C32 112.4(3)
C29 C31 C32 110.0(2)
C28 C31 C32 108.7(3)
C33 C32 C37 117.6(3)
C33 C32 C31 122.5(3)
C37 C32 C31 119.9(3)
C34 C33 C32 121.5(3)
C34 C33 H33A 119.2
C32 C33 H33A 119.2
C35 C34 C33 119.3(3)
C35 C34 H34A 120.3
C33 C34 H34A 120.3
O4 C35 C34 117.5(3)
O4 C35 C36 121.3(2)
C34 C35 C36 121.1(3)
C35 C36 C37 118.1(3)
C35 C36 C44 117.3(2)
C37 C36 C44 124.6(2)
C32 C37 C36 122.3(3)
C32 C37 H37A 118.9
C36 C37 H37A 118.9
C43 C38 C39 120.4(3)
C43 C38 H38A 119.8
C39 C38 H38A 119.8
C40 C39 C38 119.2(3)
C40 C39 H39A 120.4
C38 C39 H39A 120.4
C39 C40 C41 121.8(3)
C39 C40 Cl2 119.4(3)
C41 C40 Cl2 118.8(3)
C40 C41 C42 118.8(3)
C40 C41 H41A 120.6
C42 C41 H41A 120.6
C41 C42 C43 120.9(3)
C41 C42 H42A 119.6
C43 C42 H42A 119.6
C38 C43 C42 119.0(3)
C38 C43 C44 120.6(3)
C42 C43 C44 120.2(3)
C45 C44 C36 118.4(3)
C45 C44 C43 120.6(2)
C36 C44 C43 120.9(2)
C44 C45 C46 122.7(3)
C44 C45 H45A 118.7
C46 C45 H45A 118.7
O3 C46 O4 109.5(2)
O3 C46 C45 106.5(2)
O4 C46 C45 111.1(2)
O3 C46 C47 113.0(2)
O4 C46 C47 106.5(2)
C45 C46 C47 110.3(2)
C52 C47 C48 118.8(3)
C52 C47 C46 122.1(3)
C48 C47 C46 118.6(3)
C49 C48 C47 121.2(4)
C49 C48 H48A 119.4
C47 C48 H48A 119.4
C50 C49 C48 119.6(4)
C50 C49 H49A 120.2
C48 C49 H49A 120.2
C49 C50 C51 120.8(4)
C49 C50 H50A 119.6
C51 C50 H50A 119.6
C50 C51 C52 119.4(4)
C50 C51 H51A 120.3
C52 C51 H51A 120.3
C47 C52 C51 120.2(3)
C47 C52 H52A 119.9
C51 C52 H52A 119.9
O3 C53 C54 108.9(3)
O3 C53 H53A 109.9
C54 C53 H53A 109.9
O3 C53 H53B 109.9
C54 C53 H53B 109.9
H53A C53 H53B 108.3
C53 C54 H54A 109.5
C53 C54 H54B 109.5
H54A C54 H54B 109.5
C53 C54 H54C 109.5
H54A C54 H54C 109.5
H54B C54 H54C 109.5

loop_
_geom_bond_atom_site_label_1
_geom_bond_atom_site_label_2
_geom_bond_distance
Cl1 C13 1.743(3)
Cl2 C40 1.744(3)
O1 C19 1.411(4)
O1 C26 1.434(4)
O2 C8 1.378(3)
O2 C19 1.439(3)
O3 C46 1.407(3)
O3 C53 1.429(4)
O4 C35 1.380(3)
O4 C46 1.431(3)
C1 C4 1.531(5)
C1 H1A 0.9600
C1 H1B 0.9600
C1 H1C 0.9600
C2 C4 1.513(5)
C2 H2A 0.9600
C2 H2B 0.9600
C2 H2C 0.9600
C3 C4 1.505(5)
C3 H3A 0.9600
C3 H3B 0.9600
C3 H3C 0.9600
C4 C5 1.532(4)
C5 C6 1.386(4)
C5 C10 1.400(4)
C6 C7 1.382(4)
C6 H6A 0.9300
C7 C8 1.376(4)
C7 H7A 0.9300
C8 C9 1.383(4)
C9 C10 1.396(4)
C9 C17 1.467(4)
C10 H10A 0.9300
C11 C12 1.385(4)
C11 C16 1.385(4)
C11 H11A 0.9300
C12 C13 1.371(5)
C12 H12A 0.9300
C13 C14 1.364(5)
C14 C15 1.376(4)
C14 H14A 0.9300
C15 C16 1.393(4)
C15 H15A 0.9300
C16 C17 1.498(4)
C17 C18 1.327(4)
C18 C19 1.486(4)
C18 H18A 0.9300
C19 C20 1.513(4)
C20 C21 1.356(4)
C20 C25 1.394(4)
C21 C22 1.381(4)
C21 H21A 0.9300
C22 C23 1.382(5)
C22 H22A 0.9300
C23 C24 1.389(5)
C23 H23A 0.9300
C24 C25 1.393(5)
C24 H24A 0.9300
C25 H25A 0.9300
C26 C27 1.498(5)
C26 H26A 0.9700
C26 H26B 0.9700
C27 H27A 0.9600
C27 H27B 0.9600
C27 H27C 0.9600
C28 C31 1.528(5)
C28 H28A 0.9600
C28 H28B 0.9600
C28 H28C 0.9600
C29 C31 1.520(5)
C29 H29A 0.9600
C29 H29B 0.9600
C29 H29C 0.9600
C30 C31 1.513(5)
C30 H30A 0.9600
C30 H30B 0.9600
C30 H30C 0.9600
C31 C32 1.536(4)
C32 C33 1.391(4)
C32 C37 1.392(4)
C33 C34 1.387(4)
C33 H33A 0.9300
C34 C35 1.384(4)
C34 H34A 0.9300
C35 C36 1.391(4)
C36 C37 1.394(4)
C36 C44 1.468(4)
C37 H37A 0.9300
C38 C43 1.378(4)
C38 C39 1.386(4)
C38 H38A 0.9300
C39 C40 1.363(4)
C39 H39A 0.9300
C40 C41 1.371(4)
C41 C42 1.377(4)
C41 H41A 0.9300
C42 C43 1.387(4)
C42 H42A 0.9300
C43 C44 1.493(4)
C44 C45 1.324(4)
C45 C46 1.490(4)
C45 H45A 0.9300
C46 C47 1.516(4)
C47 C52 1.358(4)
C47 C48 1.388(4)
C48 C49 1.383(4)
C48 H48A 0.9300
C49 C50 1.359(5)
C49 H49A 0.9300
C50 C51 1.368(5)
C50 H50A 0.9300
C51 C52 1.417(5)
C51 H51A 0.9300
C52 H52A 0.9300
C53 C54 1.477(5)
C53 H53A 0.9700
C53 H53B 0.9700
C54 H54A 0.9600
C54 H54B 0.9600
C54 H54C 0.9600
